data_4111925
loop_
_publ_author_name
'Devarajulu Sureshkumar'
'Srinivasa Murthy Koutha'
'Srinivasan Chandrasekaran'

_publ_section_title
;
 Chemistry of Tetrathiomolybdate: Aziridine Ring Opening Reactions and
 Facile Synthesis of Interesting Sulfur Heterocycles
;
_journal_name_full 'Journal of the American Chemical Society'
_journal_page_first 12760
_journal_page_last 12761
_journal_paper_doi 10.1021/ja052969z
_journal_volume 127
_journal_year 2005
_chemical_compound_source 'see text'
_chemical_formula_moiety 'C11 H15 N O2 S3'
_chemical_formula_sum 'C11 H15 N O2 S3'
_chemical_formula_weight 289.45
_chemical_melting_point 367
_chemical_name_common 'cyclic aminodisulfide'
_chemical_name_systematic
;
N1-[(3R*,4S*)-3-methyl-1,2-dithiolan-4-yl]
methyl-4-methyl-1-benzenesulfonamide
;
_space_group_IT_number 14
_symmetry_cell_setting monoclinic
_symmetry_Int_Tables_number 14
_symmetry_space_group_name_Hall '-P 2yn'
_symmetry_space_group_name_H-M 'P 1 21/n 1'
_atom_sites_solution_hydrogens geom
_atom_sites_solution_primary direct
_atom_sites_solution_secondary difmap
_cell_angle_alpha 90
_cell_angle_beta 112.404(9)
_cell_angle_gamma 90
_cell_formula_units_Z 4
_cell_length_a 12.470(7)
_cell_length_b 7.347(4)
_cell_length_c 15.965(9)
_cell_measurement_reflns_used 600
_cell_measurement_temperature 296(2)
_cell_measurement_theta_max 25.00
_cell_measurement_theta_min 1.78
_cell_volume 1352.3(13)
_computing_cell_refinement SMART
_computing_data_collection 'SMART (Bruker, 1998)'
_computing_data_reduction 'SAINT (Bruker, 1998)'
_computing_molecular_graphics 'Ortep-3 for Windows (Farrugia, 1997) and CAMERON (Watkin et al., 1993)'
_computing_publication_material 'PLATON (Spek, 2003)'
_computing_structure_refinement 'SHELXL-97 (Sheldrick, 1997)'
_computing_structure_solution 'SIR92 (Altomare et al., 1993)'
_diffrn_ambient_temperature 296(2)
_diffrn_measured_fraction_theta_full 1.000
_diffrn_measured_fraction_theta_max 1.000
_diffrn_measurement_device_type 'Bruker SMART CCD area detector'
_diffrn_measurement_method '\f and \w scans'
_diffrn_radiation_monochromator graphite
_diffrn_radiation_source 'fine-focus sealed tube'
_diffrn_radiation_type MoK\a
_diffrn_radiation_wavelength 0.71073
_diffrn_reflns_av_R_equivalents 0.0246
_diffrn_reflns_av_sigmaI/netI 0.0235
_diffrn_reflns_limit_h_max 14
_diffrn_reflns_limit_h_min -14
_diffrn_reflns_limit_k_max 8
_diffrn_reflns_limit_k_min -8
_diffrn_reflns_limit_l_max 18
_diffrn_reflns_limit_l_min -18
_diffrn_reflns_number 9165
_diffrn_reflns_reduction_process ' ?'
_diffrn_reflns_theta_full 25.00
_diffrn_reflns_theta_max 25.00
_diffrn_reflns_theta_min 1.78
_exptl_absorpt_coefficient_mu 0.537
_exptl_absorpt_correction_T_max 0.9583
_exptl_absorpt_correction_T_min 0.8384
_exptl_absorpt_correction_type multi-scan
_exptl_absorpt_process_details '(SADABS; Sheldrick, 1997)'
_exptl_crystal_colour 'pale yellow'
_exptl_crystal_density_diffrn 1.422
_exptl_crystal_density_method 'Not Measured'
_exptl_crystal_description block
_exptl_crystal_F_000 608
_exptl_crystal_size_max 0.32
_exptl_crystal_size_mid 0.12
_exptl_crystal_size_min 0.08
_refine_diff_density_max 0.773
_refine_diff_density_min -0.357
_refine_diff_density_rms 0.070
_refine_ls_extinction_method none
_refine_ls_goodness_of_fit_ref 1.092
_refine_ls_hydrogen_treatment constr
_refine_ls_matrix_type full
_refine_ls_number_parameters 156
_refine_ls_number_reflns 2370
_refine_ls_number_restraints 0
_refine_ls_restrained_S_all 1.092
_refine_ls_R_factor_all 0.0654
_refine_ls_R_factor_gt 0.0539
_refine_ls_shift/su_max 0.000
_refine_ls_shift/su_mean 0.000
_refine_ls_structure_factor_coef Fsqd
_refine_ls_weighting_details 'calc w=1/[\s^2^(Fo^2^)+(0.0812P)^2^+0.8733P] where P=(Fo^2^+2Fc^2^)/3'
_refine_ls_weighting_scheme calc
_refine_ls_wR_factor_gt 0.1401
_refine_ls_wR_factor_ref 0.1458
_reflns_number_gt 1983
_reflns_number_total 2370
_reflns_threshold_expression I>2sigma(I)
_cod_data_source_file ja052969zsi20050506_083554_03.cif
_cod_data_source_block compound8
_cod_original_sg_symbol_H-M 'P 21/n'
_cod_database_code 4111925

loop_
_symmetry_equiv_pos_site_id
_symmetry_equiv_pos_as_xyz
1 x,y,z
2 1/2-x,1/2+y,1/2-z
3 -x,-y,-z
4 1/2+x,1/2-y,1/2+z

loop_
_atom_site_label
_atom_site_type_symbol
_atom_site_fract_x
_atom_site_fract_y
_atom_site_fract_z
_atom_site_U_iso_or_equiv
_atom_site_adp_type
_atom_site_occupancy
_atom_site_symmetry_multiplicity
_atom_site_calc_flag
_atom_site_refinement_flags
S1 S 0.74724(7) 0.80366(11) 0.16034(6) 0.0385(3) Uani 1 1 d .
S2 S 0.77996(9) 1.33950(16) -0.05618(7) 0.0633(4) Uani 1 1 d .
S3 S 0.94374(9) 1.23561(16) 0.01163(8) 0.0631(4) Uani 1 1 d .
O1 O 0.6987(2) 0.7967(3) 0.22855(18) 0.0543(7) Uani 1 1 d .
O2 O 0.6974(2) 0.6969(3) 0.08043(17) 0.0507(6) Uani 1 1 d .
C5 C 0.8950(3) 0.7447(4) 0.2114(2) 0.0362(7) Uani 1 1 d .
N1 N 0.7400(2) 1.0157(4) 0.13158(18) 0.0404(7) Uani 1 1 d .
H1 H 0.7122 1.0936 0.1581 0.048 Uiso 1 1 calc R
C2 C 0.7801(3) 1.0781(4) 0.0608(2) 0.0416(8) Uani 1 1 d .
H2 H 0.7640 0.9835 0.0143 0.050 Uiso 1 1 calc R
C10 C 0.9447(3) 0.6399(4) 0.1647(2) 0.0422(8) Uani 1 1 d .
H10 H 0.8999 0.5934 0.1079 0.051 Uiso 1 1 calc R
C8 C 1.1307(3) 0.6757(5) 0.2868(3) 0.0490(9) Uani 1 1 d .
C1 C 0.7140(3) 1.2495(5) 0.0182(3) 0.0478(8) Uani 1 1 d .
H1A H 0.7228 1.3386 0.0660 0.057 Uiso 1 1 calc R
C3 C 0.9111(3) 1.1235(5) 0.0985(3) 0.0525(9) Uani 1 1 d .
H3A H 0.9563 1.0127 0.1168 0.063 Uiso 1 1 calc R
H3B H 0.9304 1.2021 0.1511 0.063 Uiso 1 1 calc R
C9 C 1.0617(3) 0.6049(5) 0.2031(3) 0.0495(9) Uani 1 1 d .
H9 H 1.0954 0.5320 0.1722 0.059 Uiso 1 1 calc R
C6 C 0.9605(3) 0.8132(5) 0.2958(2) 0.0499(9) Uani 1 1 d .
H6 H 0.9260 0.8826 0.3274 0.060 Uiso 1 1 calc R
C7 C 1.0777(3) 0.7775(5) 0.3328(3) 0.0571(10) Uani 1 1 d .
H7 H 1.1220 0.8230 0.3899 0.069 Uiso 1 1 calc R
C11 C 1.2593(3) 0.6419(7) 0.3245(3) 0.0731(13) Uani 1 1 d .
H11A H 1.2951 0.7098 0.3796 0.088 Uiso 1 1 calc R
H11B H 1.2910 0.6799 0.2812 0.088 Uiso 1 1 calc R
H11C H 1.2739 0.5145 0.3368 0.088 Uiso 1 1 calc R
C4 C 0.5864(4) 1.2158(7) -0.0344(4) 0.0861(15) Uani 1 1 d .
H4A H 0.5770 1.1219 -0.0785 0.103 Uiso 1 1 calc R
H4B H 0.5503 1.3257 -0.0646 0.103 Uiso 1 1 calc R
H4C H 0.5506 1.1783 0.0064 0.103 Uiso 1 1 calc R

loop_
_atom_site_aniso_label
_atom_site_aniso_U_11
_atom_site_aniso_U_22
_atom_site_aniso_U_33
_atom_site_aniso_U_23
_atom_site_aniso_U_13
_atom_site_aniso_U_12
S1 0.0383(4) 0.0353(4) 0.0433(5) 0.0041(3) 0.0168(4) -0.0004(3)
S2 0.0608(6) 0.0724(7) 0.0648(7) 0.0317(5) 0.0330(5) 0.0169(5)
S3 0.0502(6) 0.0778(7) 0.0697(7) 0.0234(6) 0.0321(5) 0.0074(5)
O1 0.0528(14) 0.0594(15) 0.0604(16) 0.0194(13) 0.0326(13) 0.0067(12)
O2 0.0435(13) 0.0433(13) 0.0556(16) -0.0070(11) 0.0081(12) -0.0029(10)
C5 0.0391(17) 0.0303(15) 0.0373(17) 0.0028(13) 0.0124(14) -0.0015(12)
N1 0.0510(16) 0.0346(14) 0.0441(16) 0.0039(12) 0.0277(13) 0.0065(12)
C2 0.0524(19) 0.0369(17) 0.0393(18) 0.0015(14) 0.0218(16) 0.0043(14)
C10 0.0427(18) 0.0431(18) 0.0388(19) 0.0013(14) 0.0132(15) -0.0008(14)
C8 0.0383(18) 0.050(2) 0.051(2) 0.0166(17) 0.0088(17) -0.0043(15)
C1 0.0458(19) 0.0448(19) 0.057(2) 0.0072(17) 0.0246(17) 0.0041(15)
C3 0.046(2) 0.060(2) 0.055(2) 0.0163(18) 0.0232(17) 0.0063(17)
C9 0.048(2) 0.050(2) 0.055(2) 0.0055(17) 0.0251(18) 0.0033(16)
C6 0.054(2) 0.051(2) 0.044(2) -0.0035(16) 0.0183(17) -0.0039(16)
C7 0.054(2) 0.061(2) 0.044(2) -0.0018(18) 0.0039(18) -0.0130(18)
C11 0.045(2) 0.084(3) 0.079(3) 0.023(2) 0.010(2) 0.000(2)
C4 0.047(2) 0.096(4) 0.106(4) 0.036(3) 0.018(2) 0.006(2)

loop_
_atom_type_symbol
_atom_type_description
_atom_type_scat_dispersion_real
_atom_type_scat_dispersion_imag
_atom_type_scat_source
S S 0.1246 0.1234 'International Tables Vol C Tables 4.2.6.8 and 6.1.1.4'
O O 0.0106 0.0060 'International Tables Vol C Tables 4.2.6.8 and 6.1.1.4'
N N 0.0061 0.0033 'International Tables Vol C Tables 4.2.6.8 and 6.1.1.4'
H H 0.0000 0.0000 'International Tables Vol C Tables 4.2.6.8 and 6.1.1.4'
C C 0.0033 0.0016 'International Tables Vol C Tables 4.2.6.8 and 6.1.1.4'

loop_
_geom_angle_atom_site_label_1
_geom_angle_atom_site_label_2
_geom_angle_atom_site_label_3
_geom_angle
O2 S1 O1 119.62(16)
O2 S1 N1 108.58(15)
O1 S1 N1 104.82(14)
O2 S1 C5 107.57(15)
O1 S1 C5 108.03(16)
N1 S1 C5 107.69(14)
C1 S2 S3 97.33(13)
C3 S3 S2 96.03(13)
C10 C5 C6 120.9(3)
C10 C5 S1 119.7(3)
C6 C5 S1 119.2(3)
C2 N1 S1 121.3(2)
C2 N1 H1 119.4
S1 N1 H1 119.4
N1 C2 C1 108.5(3)
N1 C2 C3 112.7(3)
C1 C2 C3 107.9(3)
N1 C2 H2 109.2
C1 C2 H2 109.2
C3 C2 H2 109.2
C5 C10 C9 119.0(3)
C5 C10 H10 120.5
C9 C10 H10 120.5
C7 C8 C9 118.0(3)
C7 C8 C11 122.1(4)
C9 C8 C11 120.0(4)
C4 C1 C2 113.0(3)
C4 C1 S2 110.0(3)
C2 C1 S2 107.0(2)
C4 C1 H1A 108.9
C2 C1 H1A 108.9
S2 C1 H1A 108.9
C2 C3 S3 108.4(2)
C2 C3 H3A 110.0
S3 C3 H3A 110.0
C2 C3 H3B 110.0
S3 C3 H3B 110.0
H3A C3 H3B 108.4
C10 C9 C8 121.5(3)
C10 C9 H9 119.2
C8 C9 H9 119.2
C7 C6 C5 119.1(3)
C7 C6 H6 120.5
C5 C6 H6 120.5
C6 C7 C8 121.4(3)
C6 C7 H7 119.3
C8 C7 H7 119.3
C8 C11 H11A 109.5
C8 C11 H11B 109.5
H11A C11 H11B 109.5
C8 C11 H11C 109.5
H11A C11 H11C 109.5
H11B C11 H11C 109.5
C1 C4 H4A 109.5
C1 C4 H4B 109.5
H4A C4 H4B 109.5
C1 C4 H4C 109.5
H4A C4 H4C 109.5
H4B C4 H4C 109.5

loop_
_geom_bond_atom_site_label_1
_geom_bond_atom_site_label_2
_geom_bond_distance
S1 O2 1.423(3)
S1 O1 1.434(3)
S1 N1 1.617(3)
S1 C5 1.761(3)
S2 C1 1.807(4)
S2 S3 2.0591(17)
S3 C3 1.789(4)
C5 C10 1.373(5)
C5 C6 1.378(5)
N1 C2 1.472(4)
N1 H1 0.8600
C2 C1 1.517(5)
C2 C3 1.547(5)
C2 H2 0.9800
C10 C9 1.374(5)
C10 H10 0.9300
C8 C7 1.380(6)
C8 C9 1.386(5)
C8 C11 1.503(5)
C1 C4 1.510(6)
C1 H1A 0.9800
C3 H3A 0.9700
C3 H3B 0.9700
C9 H9 0.9300
C6 C7 1.377(5)
C6 H6 0.9300
C7 H7 0.9300
C11 H11A 0.9600
C11 H11B 0.9600
C11 H11C 0.9600
C4 H4A 0.9600
C4 H4B 0.9600
C4 H4C 0.9600

loop_
_geom_torsion_atom_site_label_1
_geom_torsion_atom_site_label_2
_geom_torsion_atom_site_label_3
_geom_torsion_atom_site_label_4
_geom_torsion
C1 S2 S3 C3 0.5(2)
O2 S1 C5 C10 11.2(3)
O1 S1 C5 C10 141.7(3)
N1 S1 C5 C10 -105.6(3)
O2 S1 C5 C6 -172.4(3)
O1 S1 C5 C6 -42.0(3)
N1 S1 C5 C6 70.7(3)
O2 S1 N1 C2 -49.9(3)
O1 S1 N1 C2 -178.8(2)
C5 S1 N1 C2 66.3(3)
S1 N1 C2 C1 153.4(2)
S1 N1 C2 C3 -87.2(3)
C6 C5 C10 C9 -0.4(5)
S1 C5 C10 C9 175.8(2)
N1 C2 C1 C4 -66.9(4)
C3 C2 C1 C4 170.7(4)
N1 C2 C1 S2 171.9(2)
C3 C2 C1 S2 49.5(3)
S3 S2 C1 C4 -150.6(3)
S3 S2 C1 C2 -27.5(3)
N1 C2 C3 S3 -169.6(2)
C1 C2 C3 S3 -49.8(3)
S2 S3 C3 C2 26.2(3)
C5 C10 C9 C8 -1.3(5)
C7 C8 C9 C10 2.5(5)
C11 C8 C9 C10 -177.0(3)
C10 C5 C6 C7 0.9(5)
S1 C5 C6 C7 -175.4(3)
C5 C6 C7 C8 0.4(6)
C9 C8 C7 C6 -2.0(5)
C11 C8 C7 C6 177.5(4)
